data_4306677
loop_
_publ_author_name
'Yan-Zhen Zheng'
'Wei Xue'
'Ming-Liang Tong'
'Xiao-Ming Chen'
'Shao-Liang Zheng'

_publ_contact_author
;
      Professor Xiao-Ming Chen
      State Key Laboratory of Optoelectronic Materials and Technologies
      School of Chemistry and Chemical Engineering
      Sun Yst-Sen University 
      Guangzhou 510275 
      P. R. China
;
_publ_contact_author_email cxm@mail.sysu.edu.cn
_publ_contact_author_fax 86-20-84112074
_publ_contact_author_phone 86-20-84113986
_publ_section_title
;
Probing Single-Chain Magnets in a Family of Linear Chain Compounds
Constructed by Magnetically Anisotropic Metal-Ions and
Cyclohexane-1,2-Dicarboxylate Analogues
;
_journal_name_full 'Inorganic Chemistry'
_journal_page_first 11202
_journal_page_last 11211
_journal_paper_doi 10.1021/ic801498n
_journal_volume 47
_journal_year 2008
_chemical_formula_sum 'C8 H12 Ni O5'
_chemical_formula_weight 246.87
_chemical_name_systematic
; 
 ? 
;
_space_group_IT_number 15
_symmetry_cell_setting monoclinic
_symmetry_space_group_name_Hall '-C 2yc'
_symmetry_space_group_name_H-M 'C 1 2/c 1'
_atom_sites_solution_hydrogens geom
_atom_sites_solution_primary direct
_atom_sites_solution_secondary difmap
_audit_creation_method SHELXL-97
_cell_angle_alpha 90.00
_cell_angle_beta 98.962(16)
_cell_angle_gamma 90.00
_cell_formula_units_Z 8
_cell_length_a 25.881(7)
_cell_length_b 6.858(4)
_cell_length_c 10.376(6)
_cell_measurement_temperature 293(2)
_cell_volume 1819.2(16)
_computing_cell_refinement 'Bruker SMART'
_computing_data_collection 'Bruker SMART'
_computing_data_reduction 'Bruker SAINT'
_computing_molecular_graphics 'Bruker SHELXTL'
_computing_publication_material 'Bruker SHELXTL'
_computing_structure_refinement 'SHELXL-97 (Sheldrick, 1997)'
_computing_structure_solution 'SHELXS-97 (Sheldrick, 1990)'
_diffrn_ambient_temperature 293(2)
_diffrn_measured_fraction_theta_full 0.962
_diffrn_measured_fraction_theta_max 0.962
_diffrn_measurement_device_type 'CCD area detector'
_diffrn_measurement_method 'phi and omega scans'
_diffrn_radiation_monochromator graphite
_diffrn_radiation_source 'fine-focus sealed tube'
_diffrn_radiation_type MoK\a
_diffrn_radiation_wavelength 0.71073
_diffrn_reflns_av_R_equivalents 0.0858
_diffrn_reflns_av_sigmaI/netI 0.0790
_diffrn_reflns_limit_h_max 31
_diffrn_reflns_limit_h_min -31
_diffrn_reflns_limit_k_max 8
_diffrn_reflns_limit_k_min -8
_diffrn_reflns_limit_l_max 12
_diffrn_reflns_limit_l_min -12
_diffrn_reflns_number 6252
_diffrn_reflns_theta_full 26.00
_diffrn_reflns_theta_max 26.00
_diffrn_reflns_theta_min 1.59
_exptl_absorpt_coefficient_mu 2.125
_exptl_absorpt_correction_T_max 0.9390
_exptl_absorpt_correction_T_min 0.7411
_exptl_absorpt_correction_type multi-scan
_exptl_absorpt_process_details SADABS
_exptl_crystal_colour PALE-GREEN
_exptl_crystal_density_diffrn 1.803
_exptl_crystal_density_method 'not measured'
_exptl_crystal_description PLATE
_exptl_crystal_F_000 1024
_exptl_crystal_size_max 0.15
_exptl_crystal_size_mid 0.13
_exptl_crystal_size_min 0.03
_refine_diff_density_max 3.171
_refine_diff_density_min -0.857
_refine_diff_density_rms 0.161
_refine_ls_extinction_method none
_refine_ls_goodness_of_fit_ref 1.027
_refine_ls_hydrogen_treatment constr
_refine_ls_matrix_type full
_refine_ls_number_parameters 163
_refine_ls_number_reflns 1734
_refine_ls_number_restraints 0
_refine_ls_restrained_S_all 1.027
_refine_ls_R_factor_all 0.0885
_refine_ls_R_factor_gt 0.0664
_refine_ls_shift/su_max 0.000
_refine_ls_shift/su_mean 0.000
_refine_ls_structure_factor_coef Fsqd
_refine_ls_weighting_details 'calc w=1/[\s^2^(Fo^2^)+(0.0981P)^2^+0.0000P] where P=(Fo^2^+2Fc^2^)/3'
_refine_ls_weighting_scheme calc
_refine_ls_wR_factor_gt 0.1481
_refine_ls_wR_factor_ref 0.1591
_reflns_number_gt 1340
_reflns_number_total 1734
_reflns_threshold_expression >2sigma(I)
_cod_data_source_file ic801498n_si_002_3.cif
_cod_data_source_block 4
_cod_depositor_comments
;
The following automatic conversions were performed:
'_symmetry_cell_setting' value 'Monoclinic' changed to 'monoclinic'
according to '/home/saulius/struct/CIF-dictionaries/cif_core.dic'
dictionary named 'cif_core.dic' version 2.4.1 from
2010-06-29.

'_exptl_absorpt_correction_type' value 'MULTI-SCAN' changed
to 'multi-scan' according to
'/home/saulius/struct/CIF-dictionaries/cif_core.dic' dictionary named
'cif_core.dic' version 2.4.1 from
2010-06-29.

'_refine_ls_hydrogen_treatment' value 'CONSTR' changed to
'constr' according to '/home/saulius/struct/CIF-dictionaries/cif_core.dic'
dictionary named 'cif_core.dic' version 2.4.1 from 2010-06-29.

Automatic conversion script
Id: cif_fix_enum 1527 2010-12-29 10:47:43Z saulius 
;
_cod_database_code 4306677

loop_
_symmetry_equiv_pos_as_xyz
'x, y, z'
'-x, y, -z+1/2'
'x+1/2, y+1/2, z'
'-x+1/2, y+1/2, -z+1/2'
'-x, -y, -z'
'x, -y, z-1/2'
'-x+1/2, -y+1/2, -z'
'x+1/2, -y+1/2, z-1/2'

loop_
_atom_site_label
_atom_site_type_symbol
_atom_site_fract_x
_atom_site_fract_y
_atom_site_fract_z
_atom_site_U_iso_or_equiv
_atom_site_adp_type
_atom_site_occupancy
_atom_site_symmetry_multiplicity
_atom_site_calc_flag
_atom_site_refinement_flags
_atom_site_disorder_assembly
_atom_site_disorder_group
Ni1 Ni 0.25076(3) 0.64148(9) 0.27152(7) 0.0151(3) Uani 1 1 d . . .
O1 O 0.19527(18) 0.5444(6) 0.3736(4) 0.0290(11) Uani 1 1 d . A .
O1W O 0.25029(16) 0.3985(5) 0.1313(4) 0.0156(8) Uani 1 1 d . . .
H1WA H 0.2197 0.4080 0.0645 0.019 Uiso 1 1 calc R . .
H1WB H 0.2812 0.4052 0.0893 0.019 Uiso 1 1 calc R . .
O2 O 0.18952(17) 0.2333(6) 0.3124(4) 0.0278(11) Uani 1 1 d . . .
O3 O 0.19096(17) 0.2676(6) 0.6420(4) 0.0298(11) Uani 1 1 d . . .
O4 O 0.19269(18) -0.0451(6) 0.5859(4) 0.0291(11) Uani 1 1 d . . .
C1 C 0.1227(2) 0.3569(9) 0.4205(6) 0.0225(13) Uani 0.50 1 d P A 1
H1A H 0.1228 0.4549 0.4893 0.027 Uiso 0.50 1 calc PR A 1
C2 C 0.1214(2) 0.1546(9) 0.4846(6) 0.0211(13) Uani 0.50 1 d P A 1
H2A H 0.0946 0.1663 0.5412 0.025 Uiso 0.50 1 calc PR A 1
C3 C 0.1030(6) -0.008(2) 0.3951(13) 0.033(3) Uani 0.50 1 d P A 1
H3A H 0.0944 -0.1184 0.4459 0.040 Uiso 0.50 1 calc PR A 1
H3B H 0.1311 -0.0466 0.3487 0.040 Uiso 0.50 1 calc PR A 1
C4 C 0.0550(6) 0.048(3) 0.2961(15) 0.044(4) Uani 0.50 1 d P A 1
H4A H 0.0468 -0.0580 0.2345 0.053 Uiso 0.50 1 calc PR A 1
H4B H 0.0253 0.0657 0.3416 0.053 Uiso 0.50 1 calc PR A 1
C5 C 0.0629(6) 0.229(3) 0.2234(14) 0.042(4) Uani 0.50 1 d P A 1
H5A H 0.0314 0.2591 0.1630 0.051 Uiso 0.50 1 calc PR A 1
H5B H 0.0912 0.2103 0.1734 0.051 Uiso 0.50 1 calc PR A 1
C6 C 0.0760(6) 0.3974(19) 0.3179(14) 0.033(3) Uani 0.50 1 d P A 1
H6A H 0.0828 0.5129 0.2693 0.039 Uiso 0.50 1 calc PR A 1
H6B H 0.0459 0.4245 0.3604 0.039 Uiso 0.50 1 calc PR A 1
C1' C 0.1227(2) 0.3569(9) 0.4205(6) 0.0225(13) Uani 0.50 1 d P A 2
H1'A H 0.0955 0.3491 0.3435 0.027 Uiso 0.50 1 calc PR A 2
C2' C 0.1214(2) 0.1546(9) 0.4846(6) 0.0211(13) Uani 0.50 1 d P A 2
H2'A H 0.1201 0.0570 0.4152 0.025 Uiso 0.50 1 calc PR A 2
C3' C 0.0754(6) 0.1193(19) 0.5526(16) 0.036(3) Uani 0.50 1 d P A 2
H3'A H 0.0822 0.0056 0.6082 0.043 Uiso 0.50 1 calc PR A 2
H3'B H 0.0450 0.0914 0.4880 0.043 Uiso 0.50 1 calc PR A 2
C4' C 0.0636(6) 0.290(2) 0.6337(15) 0.041(4) Uani 0.50 1 d P A 2
H4'A H 0.0913 0.3035 0.7076 0.049 Uiso 0.50 1 calc PR A 2
H4'B H 0.0312 0.2653 0.6670 0.049 Uiso 0.50 1 calc PR A 2
C5' C 0.0585(6) 0.480(2) 0.5544(14) 0.039(4) Uani 0.50 1 d P A 2
H5'A H 0.0287 0.4704 0.4854 0.047 Uiso 0.50 1 calc PR A 2
H5'B H 0.0523 0.5873 0.6108 0.047 Uiso 0.50 1 calc PR A 2
C6' C 0.1056(5) 0.5202(19) 0.4968(14) 0.029(3) Uani 0.50 1 d P A 2
H6'A H 0.1339 0.5530 0.5663 0.035 Uiso 0.50 1 calc PR A 2
H6'B H 0.0991 0.6332 0.4404 0.035 Uiso 0.50 1 calc PR A 2
C7 C 0.1733(2) 0.3804(8) 0.3640(6) 0.0192(13) Uani 1 1 d . . .
C8 C 0.1723(2) 0.1223(8) 0.5789(6) 0.0207(13) Uani 1 1 d . . .

loop_
_atom_site_aniso_label
_atom_site_aniso_U_11
_atom_site_aniso_U_22
_atom_site_aniso_U_33
_atom_site_aniso_U_23
_atom_site_aniso_U_13
_atom_site_aniso_U_12
Ni1 0.0242(5) 0.0087(4) 0.0124(4) 0.0005(3) 0.0028(3) 0.0003(3)
O1 0.040(3) 0.019(2) 0.031(3) -0.0067(19) 0.016(2) -0.006(2)
O1W 0.019(2) 0.0150(19) 0.0110(19) -0.0107(15) -0.0029(15) 0.0023(16)
O2 0.033(3) 0.018(2) 0.037(3) -0.0031(19) 0.018(2) -0.001(2)
O3 0.040(3) 0.018(2) 0.027(3) -0.0018(19) -0.008(2) 0.001(2)
O4 0.040(3) 0.018(2) 0.025(3) -0.0014(18) -0.005(2) 0.005(2)
C1 0.026(3) 0.021(3) 0.020(3) 0.004(3) 0.004(2) 0.005(3)
C2 0.025(3) 0.021(3) 0.017(3) 0.005(2) 0.002(2) 0.000(3)
C3 0.045(9) 0.027(7) 0.026(7) 0.003(6) 0.001(6) -0.014(6)
C4 0.038(9) 0.053(10) 0.036(9) 0.008(7) -0.012(7) -0.013(8)
C5 0.029(8) 0.068(11) 0.025(8) 0.007(7) -0.010(6) 0.006(8)
C6 0.033(8) 0.030(7) 0.035(8) 0.013(6) 0.004(6) 0.011(6)
C1' 0.026(3) 0.021(3) 0.020(3) 0.004(3) 0.004(2) 0.005(3)
C2' 0.025(3) 0.021(3) 0.017(3) 0.005(2) 0.002(2) 0.000(3)
C3' 0.036(8) 0.027(7) 0.047(9) 0.007(6) 0.010(7) -0.004(6)
C4' 0.039(9) 0.055(10) 0.034(9) 0.006(8) 0.021(7) -0.003(8)
C5' 0.044(9) 0.037(8) 0.037(9) -0.002(7) 0.010(7) 0.015(7)
C6' 0.030(8) 0.020(6) 0.037(8) 0.001(6) 0.007(6) -0.003(6)
C7 0.023(3) 0.018(3) 0.015(3) 0.006(2) 0.000(2) 0.002(2)
C8 0.023(3) 0.015(3) 0.023(3) 0.003(2) 0.001(2) 0.001(2)

loop_
_atom_type_symbol
_atom_type_description
_atom_type_scat_dispersion_real
_atom_type_scat_dispersion_imag
_atom_type_scat_source
C C 0.0033 0.0016 'International Tables Vol C Tables 4.2.6.8 and 6.1.1.4'
H H 0.0000 0.0000 'International Tables Vol C Tables 4.2.6.8 and 6.1.1.4'
Ni Ni 0.3393 1.1124 'International Tables Vol C Tables 4.2.6.8 and 6.1.1.4'
O O 0.0106 0.0060 'International Tables Vol C Tables 4.2.6.8 and 6.1.1.4'

loop_
_geom_angle_atom_site_label_1
_geom_angle_atom_site_label_2
_geom_angle_atom_site_label_3
_geom_angle
_geom_angle_site_symmetry_1
_geom_angle_site_symmetry_3
_geom_angle_publ_flag
O3 Ni1 O2 100.43(19) 6_565 4 ?
O3 Ni1 O4 175.13(19) 6_565 7_556 ?
O2 Ni1 O4 84.30(19) 4 7_556 ?
O3 Ni1 O1 85.2(2) 6_565 . ?
O2 Ni1 O1 174.21(19) 4 . ?
O4 Ni1 O1 90.08(19) 7_556 . ?
O3 Ni1 O1W 89.65(17) 6_565 4 ?
O2 Ni1 O1W 90.79(17) 4 4 ?
O4 Ni1 O1W 89.13(17) 7_556 4 ?
O1 Ni1 O1W 87.74(17) . 4 ?
O3 Ni1 O1W 82.40(17) 6_565 . ?
O2 Ni1 O1W 82.86(17) 4 . ?
O4 Ni1 O1W 99.44(16) 7_556 . ?
O1 Ni1 O1W 99.47(17) . . ?
O1W Ni1 O1W 168.73(11) 4 . ?
O3 Ni1 Ni1 103.43(13) 6_565 4_545 ?
O2 Ni1 Ni1 104.54(13) 4 4_545 ?
O4 Ni1 Ni1 76.27(13) 7_556 4_545 ?
O1 Ni1 Ni1 75.33(13) . 4_545 ?
O1W Ni1 Ni1 157.41(11) 4 4_545 ?
O1W Ni1 Ni1 33.76(10) . 4_545 ?
O3 Ni1 Ni1 66.98(13) 6_565 4 ?
O2 Ni1 Ni1 67.90(12) 4 4 ?
O4 Ni1 Ni1 114.26(13) 7_556 4 ?
O1 Ni1 Ni1 113.51(13) . 4 ?
O1W Ni1 Ni1 37.18(10) 4 4 ?
O1W Ni1 Ni1 131.59(11) . 4 ?
Ni1 Ni1 Ni1 165.31(5) 4_545 4 ?
C7 O1 Ni1 127.0(4) . . ?
Ni1 O1W Ni1 109.06(17) 4_545 . ?
Ni1 O1W H1WA 109.9 4_545 . ?
Ni1 O1W H1WA 109.9 . . ?
Ni1 O1W H1WB 109.9 4_545 . ?
Ni1 O1W H1WB 109.9 . . ?
H1WA O1W H1WB 108.3 . . ?
C7 O2 Ni1 141.4(4) . 4_545 ?
C8 O3 Ni1 143.4(4) . 6_566 ?
C8 O4 Ni1 126.0(4) . 7_556 ?
C6 C1 C7 110.6(7) . . ?
C6 C1 C2 113.8(7) . . ?
C7 C1 C2 109.8(5) . . ?
C6 C1 H1A 107.5 . . ?
C7 C1 H1A 107.5 . . ?
C2 C1 H1A 107.5 . . ?
C3 C2 C8 116.9(8) . . ?
C3 C2 C1 115.6(7) . . ?
C8 C2 C1 109.4(5) . . ?
C3 C2 H2A 104.4 . . ?
C8 C2 H2A 104.4 . . ?
C1 C2 H2A 104.4 . . ?
C2 C3 C4 112.4(12) . . ?
C2 C3 H3A 109.1 . . ?
C4 C3 H3A 109.1 . . ?
C2 C3 H3B 109.1 . . ?
C4 C3 H3B 109.1 . . ?
H3A C3 H3B 107.8 . . ?
C5 C4 C3 112.8(12) . . ?
C5 C4 H4A 109.0 . . ?
C3 C4 H4A 109.0 . . ?
C5 C4 H4B 109.0 . . ?
C3 C4 H4B 109.0 . . ?
H4A C4 H4B 107.8 . . ?
C4 C5 C6 110.0(12) . . ?
C4 C5 H5A 109.7 . . ?
C6 C5 H5A 109.7 . . ?
C4 C5 H5B 109.7 . . ?
C6 C5 H5B 109.7 . . ?
H5A C5 H5B 108.2 . . ?
C1 C6 C5 112.9(10) . . ?
C1 C6 H6A 109.0 . . ?
C5 C6 H6A 109.0 . . ?
C1 C6 H6B 109.0 . . ?
C5 C6 H6B 109.0 . . ?
H6A C6 H6B 107.8 . . ?
C4' C3' H3'A 109.1 . . ?
C4' C3' H3'B 109.1 . . ?
H3'A C3' H3'B 107.8 . . ?
C3' C4' C5' 111.6(12) . . ?
C3' C4' H4'A 109.3 . . ?
C5' C4' H4'A 109.3 . . ?
C3' C4' H4'B 109.3 . . ?
C5' C4' H4'B 109.3 . . ?
H4'A C4' H4'B 108.0 . . ?
C6' C5' C4' 111.8(12) . . ?
C6' C5' H5'A 109.3 . . ?
C4' C5' H5'A 109.3 . . ?
C6' C5' H5'B 109.3 . . ?
C4' C5' H5'B 109.3 . . ?
H5'A C5' H5'B 107.9 . . ?
C5' C6' H6'A 108.7 . . ?
C5' C6' H6'B 108.7 . . ?
H6'A C6' H6'B 107.6 . . ?
O2 C7 O1 125.4(6) . . ?
O2 C7 C1 116.6(5) . . ?
O1 C7 C1 118.0(5) . . ?
O3 C8 O4 125.0(6) . . ?
O3 C8 C2 116.3(5) . . ?
O4 C8 C2 118.7(5) . . ?

loop_
_geom_bond_atom_site_label_1
_geom_bond_atom_site_label_2
_geom_bond_distance
_geom_bond_site_symmetry_2
_geom_bond_publ_flag
Ni1 O3 1.985(4) 6_565 ?
Ni1 O2 1.991(4) 4 ?
Ni1 O4 2.023(4) 7_556 ?
Ni1 O1 2.025(4) . ?
Ni1 O1W 2.033(4) 4 ?
Ni1 O1W 2.210(3) . ?
Ni1 Ni1 3.457(2) 4_545 ?
Ni1 Ni1 3.457(2) 4 ?
O1 C7 1.258(7) . ?
O1W Ni1 2.033(4) 4_545 ?
O1W H1WA 0.9700 . ?
O1W H1WB 0.9700 . ?
O2 C7 1.246(7) . ?
O2 Ni1 1.991(4) 4_545 ?
O3 C8 1.247(7) . ?
O3 Ni1 1.985(4) 6_566 ?
O4 C8 1.260(7) . ?
O4 Ni1 2.023(4) 7_556 ?
C1 C6 1.507(15) . ?
C1 C7 1.525(9) . ?
C1 C2 1.541(8) . ?
C1 H1A 0.9800 . ?
C2 C3 1.479(14) . ?
C2 C8 1.530(8) . ?
C2 H2A 0.9800 . ?
C3 C4 1.53(2) . ?
C3 H3A 0.9700 . ?
C3 H3B 0.9700 . ?
C4 C5 1.48(2) . ?
C4 H4A 0.9700 . ?
C4 H4B 0.9700 . ?
C5 C6 1.52(2) . ?
C5 H5A 0.9700 . ?
C5 H5B 0.9700 . ?
C6 H6A 0.9700 . ?
C6 H6B 0.9700 . ?
C3' C4' 1.50(2) . ?
C3' H3'A 0.9700 . ?
C3' H3'B 0.9700 . ?
C4' C5' 1.54(2) . ?
C4' H4'A 0.9700 . ?
C4' H4'B 0.9700 . ?
C5' C6' 1.464(19) . ?
C5' H5'A 0.9700 . ?
C5' H5'B 0.9700 . ?
C6' H6'A 0.9700 . ?
C6' H6'B 0.9700 . ?
